data_4306324
loop_
_publ_author_name
'Cai-Feng Wang'
'Jing Lin Zuo'
'Jie-Wen Ying'
'Tong Ren'
'Xiao-Zeng You'

_publ_section_title
;
Novel Heterometallic Fe-Ru2-Fe Arrays via "Complex of Complexes"
Approach
;
_journal_name_full 'Inorganic Chemistry'
_journal_page_first 9716
_journal_page_last 9722
_journal_paper_doi 10.1021/ic8011684
_journal_volume 47
_journal_year 2008
_chemical_formula_moiety 'C60 H64 B2 Fe2 N26 Ru2, 3(H2 O)'
_chemical_formula_sum 'C60 H70 B2 Fe2 N26 O3 Ru2'
_chemical_formula_weight 1538.88
_chemical_name_systematic
; 
 ? 
;
_space_group_IT_number 2
_symmetry_cell_setting triclinic
_symmetry_space_group_name_Hall '-P 1'
_symmetry_space_group_name_H-M 'P -1'
_atom_sites_solution_hydrogens geom
_atom_sites_solution_primary direct
_atom_sites_solution_secondary difmap
_audit_creation_method SHELXL-97
_cell_angle_alpha 84.427(2)
_cell_angle_beta 83.004(4)
_cell_angle_gamma 72.043(3)
_cell_formula_units_Z 1
_cell_length_a 10.3051(18)
_cell_length_b 13.592(2)
_cell_length_c 14.5407(16)
_cell_measurement_reflns_used 873
_cell_measurement_temperature 291(2)
_cell_measurement_theta_max 24.53
_cell_measurement_theta_min 2.83
_cell_volume 1919.2(5)
_computing_cell_refinement SMART
_computing_data_collection 'SMART (Bruker, 2000)'
_computing_data_reduction 'SAINT (Bruker, 2000)'
_computing_molecular_graphics SHELXTL
_computing_publication_material SHELXTL
_computing_structure_refinement SHELXTL
_computing_structure_solution 'SHELXTL (Bruker, 2000)'
_diffrn_ambient_temperature 291(2)
_diffrn_measured_fraction_theta_full 0.974
_diffrn_measured_fraction_theta_max 0.974
_diffrn_measurement_device_type 'Bruker Smart Apex CCD'
_diffrn_measurement_method 'phi and omega scans'
_diffrn_radiation_monochromator graphite
_diffrn_radiation_source 'fine-focus sealed tube'
_diffrn_radiation_type MoK\a
_diffrn_radiation_wavelength 0.71073
_diffrn_reflns_av_R_equivalents 0.0271
_diffrn_reflns_av_sigmaI/netI 0.0797
_diffrn_reflns_limit_h_max 12
_diffrn_reflns_limit_h_min -12
_diffrn_reflns_limit_k_max 16
_diffrn_reflns_limit_k_min -16
_diffrn_reflns_limit_l_max 11
_diffrn_reflns_limit_l_min -17
_diffrn_reflns_number 10326
_diffrn_reflns_theta_full 26.00
_diffrn_reflns_theta_max 26.00
_diffrn_reflns_theta_min 2.05
_exptl_absorpt_coefficient_mu 0.814
_exptl_absorpt_correction_T_max 0.8948
_exptl_absorpt_correction_T_min 0.8879
_exptl_absorpt_correction_type multi-scan
_exptl_absorpt_process_details 'SADABS; Bruker, 2000'
_exptl_crystal_colour 'dark green'
_exptl_crystal_density_diffrn 1.332
_exptl_crystal_density_method 'not measured'
_exptl_crystal_description needle
_exptl_crystal_F_000 786
_exptl_crystal_size_max 0.15
_exptl_crystal_size_mid 0.14
_exptl_crystal_size_min 0.14
_refine_diff_density_max 0.737
_refine_diff_density_min -1.679
_refine_diff_density_rms 0.090
_refine_ls_extinction_method none
_refine_ls_goodness_of_fit_ref 1.097
_refine_ls_hydrogen_treatment constr
_refine_ls_matrix_type full
_refine_ls_number_parameters 442
_refine_ls_number_reflns 7347
_refine_ls_number_restraints 0
_refine_ls_restrained_S_all 1.097
_refine_ls_R_factor_all 0.0981
_refine_ls_R_factor_gt 0.0663
_refine_ls_shift/su_max 0.000
_refine_ls_shift/su_mean 0.000
_refine_ls_structure_factor_coef Fsqd
_refine_ls_weighting_details 'calc w=1/[\s^2^(Fo^2^)+(0.06P)^2^+1.99P] where P=(Fo^2^+2Fc^2^)/3'
_refine_ls_weighting_scheme calc
_refine_ls_wR_factor_gt 0.1340
_refine_ls_wR_factor_ref 0.1416
_reflns_number_gt 5576
_reflns_number_total 7347
_reflns_threshold_expression >2sigma(I)
_cod_data_source_file ic8011684_si_001_1.cif
_cod_data_source_block compd01
_cod_depositor_comments
;
The following automatic conversions were performed:
'_symmetry_cell_setting' value 'Triclinic' changed to 'triclinic'
according to '/home/saulius/struct/CIF-dictionaries/cif_core.dic'
dictionary named 'cif_core.dic' version 2.4.1 from 2010-06-29.

Automatic conversion script
Id: cif_fix_enum 1527 2010-12-29 10:47:43Z saulius 
;
_cod_original_sg_symbol_H-M 'P -1 '
_cod_database_code 4306324

loop_
_symmetry_equiv_pos_as_xyz
'x, y, z'
'-x, -y, -z'

loop_
_atom_site_label
_atom_site_type_symbol
_atom_site_fract_x
_atom_site_fract_y
_atom_site_fract_z
_atom_site_U_iso_or_equiv
_atom_site_adp_type
_atom_site_occupancy
_atom_site_symmetry_multiplicity
_atom_site_calc_flag
_atom_site_refinement_flags
_atom_site_disorder_assembly
_atom_site_disorder_group
B1 B 0.0102(7) 0.7387(5) 0.0169(5) 0.0482(16) Uani 1 1 d . . .
H11A H -0.0534 0.7315 -0.0231 0.058 Uiso 1 1 d R . .
C1 C 0.3250(6) 0.5444(4) 0.0632(4) 0.0435(13) Uani 1 1 d . . .
H1 H 0.4049 0.5202 0.0930 0.052 Uiso 1 1 calc R . .
C2 C 0.2886(6) 0.4884(5) 0.0052(4) 0.0511(15) Uani 1 1 d . . .
H2 H 0.3372 0.4221 -0.0127 0.061 Uiso 1 1 calc R . .
C3 C 0.1666(6) 0.5485(5) -0.0219(4) 0.0449(13) Uani 1 1 d . . .
H3 H 0.1151 0.5310 -0.0624 0.054 Uiso 1 1 calc R . .
C4 C 0.2068(6) 0.9229(4) -0.0190(4) 0.0429(13) Uani 1 1 d . . .
H4 H 0.2745 0.9493 -0.0045 0.052 Uiso 1 1 calc R . .
C5 C 0.1316(6) 0.9549(4) -0.0981(4) 0.0473(14) Uani 1 1 d . . .
H5 H 0.1401 1.0070 -0.1427 0.057 Uiso 1 1 calc R . .
C6 C 0.0447(6) 0.8962(4) -0.0977(4) 0.0436(13) Uani 1 1 d . . .
H6 H -0.0167 0.9001 -0.1408 0.052 Uiso 1 1 calc R . .
C7 C -0.0594(6) 0.7922(5) 0.2602(5) 0.0515(15) Uani 1 1 d . . .
H7 H -0.0311 0.8024 0.3159 0.062 Uiso 1 1 calc R . .
C8 C -0.1910(6) 0.7958(4) 0.2475(4) 0.0427(13) Uani 1 1 d . . .
H8 H -0.2672 0.8094 0.2911 0.051 Uiso 1 1 calc R . .
C9 C -0.1849(6) 0.7752(4) 0.1575(4) 0.0427(13) Uani 1 1 d . . .
H9 H -0.2587 0.7719 0.1282 0.051 Uiso 1 1 calc R . .
C10 C 0.1983(5) 0.8795(4) 0.2110(4) 0.0367(11) Uani 1 1 d . . .
C11 C 0.4057(5) 0.7521(4) 0.1099(3) 0.0318(11) Uani 1 1 d . . .
C12 C 0.2780(5) 0.6783(4) 0.2486(4) 0.0367(12) Uani 1 1 d . . .
C13 C 0.6113(6) 0.5041(5) 0.2515(4) 0.0451(13) Uani 1 1 d . . .
H13A H 0.7010 0.4939 0.2193 0.068 Uiso 1 1 d R . .
H13B H 0.5520 0.5705 0.2319 0.068 Uiso 1 1 d R . .
H13C H 0.5750 0.4506 0.2378 0.068 Uiso 1 1 d R . .
C14 C 0.7378(5) 0.4505(4) 0.3883(4) 0.0360(11) Uani 1 1 d . . .
C15 C 0.8647(6) 0.3518(5) 0.5098(4) 0.0588(18) Uani 1 1 d . . .
H15A H 0.8694 0.2819 0.5002 0.088 Uiso 1 1 d R . .
H15B H 0.8634 0.3593 0.5749 0.088 Uiso 1 1 d R . .
H15C H 0.9431 0.3676 0.4769 0.088 Uiso 1 1 d R . .
C16 C 0.8709(6) 0.4245(4) 0.3262(4) 0.0426(13) Uani 1 1 d . . .
C17 C 0.9268(6) 0.5022(5) 0.2885(4) 0.0457(14) Uani 1 1 d . . .
H17 H 0.8853 0.5705 0.3038 0.055 Uiso 1 1 calc R . .
C18 C 1.0452(6) 0.4769(5) 0.2278(4) 0.0488(15) Uani 1 1 d . . .
H18 H 1.0822 0.5288 0.2021 0.059 Uiso 1 1 calc R . .
C19 C 1.1091(6) 0.3759(4) 0.2048(4) 0.0460(13) Uani 1 1 d . . .
H19 H 1.1892 0.3598 0.1647 0.055 Uiso 1 1 calc R . .
C20 C 1.0522(6) 0.2984(5) 0.2423(4) 0.0452(13) Uani 1 1 d . . .
H20 H 1.0934 0.2304 0.2265 0.054 Uiso 1 1 calc R . .
C21 C 0.9348(6) 0.3227(5) 0.3029(4) 0.0507(15) Uani 1 1 d . . .
H21 H 0.8979 0.2706 0.3285 0.061 Uiso 1 1 calc R . .
C22 C 0.4504(6) 0.7694(5) 0.4022(4) 0.0453(14) Uani 1 1 d . . .
H22A H 0.3793 0.8243 0.4314 0.068 Uiso 1 1 d R . .
H22B H 0.4214 0.7551 0.3460 0.068 Uiso 1 1 d R . .
H22C H 0.5321 0.7900 0.3881 0.068 Uiso 1 1 d R . .
C23 C 0.5432(7) 0.6777(5) 0.5398(5) 0.0534(15) Uani 1 1 d . . .
C24 C 0.6897(6) 0.5997(5) 0.6513(4) 0.0466(14) Uani 1 1 d . . .
H24A H 0.7517 0.6344 0.6189 0.070 Uiso 1 1 d R . .
H24B H 0.7404 0.5308 0.6719 0.070 Uiso 1 1 d R . .
H24C H 0.6418 0.6374 0.7040 0.070 Uiso 1 1 d R . .
C25 C 0.5777(6) 0.7690(4) 0.5566(4) 0.0450(14) Uani 1 1 d . . .
C26 C 0.7057(6) 0.7779(5) 0.5211(4) 0.0490(14) Uani 1 1 d . . .
H26 H 0.7652 0.7272 0.4845 0.059 Uiso 1 1 calc R . .
C27 C 0.7445(6) 0.8623(4) 0.5402(4) 0.0438(13) Uani 1 1 d . . .
H27 H 0.8302 0.8680 0.5170 0.053 Uiso 1 1 calc R . .
C28 C 0.6549(6) 0.9380(5) 0.5942(4) 0.0479(14) Uani 1 1 d . . .
H28 H 0.6810 0.9946 0.6068 0.057 Uiso 1 1 calc R . .
C29 C 0.5276(6) 0.9304(4) 0.6293(4) 0.0415(13) Uani 1 1 d . . .
H29 H 0.4681 0.9817 0.6653 0.050 Uiso 1 1 calc R . .
C30 C 0.4887(6) 0.8450(4) 0.6104(4) 0.0456(14) Uani 1 1 d . . .
H30 H 0.4031 0.8393 0.6340 0.055 Uiso 1 1 calc R . .
Fe1 Fe 0.21796(7) 0.76126(6) 0.14266(5) 0.0356(2) Uani 1 1 d . . .
N1 N 0.2327(5) 0.6405(4) 0.0740(3) 0.0440(11) Uani 1 1 d . . .
N2 N 0.1305(5) 0.6440(4) 0.0229(3) 0.0460(11) Uani 1 1 d . . .
N3 N 0.1634(4) 0.8472(3) 0.0324(3) 0.0372(10) Uani 1 1 d . . .
N4 N 0.0685(5) 0.8296(4) -0.0191(3) 0.0415(11) Uani 1 1 d . . .
N5 N 0.0244(4) 0.7714(3) 0.1785(3) 0.0399(10) Uani 1 1 d . . .
N6 N -0.0576(4) 0.7601(4) 0.1171(3) 0.0432(11) Uani 1 1 d . . .
N7 N 0.1837(4) 0.9488(3) 0.2519(3) 0.0366(10) Uani 1 1 d . . .
N8 N 0.5211(4) 0.7510(3) 0.0843(3) 0.0342(9) Uani 1 1 d . . .
N9 N 0.3233(4) 0.6345(3) 0.3137(3) 0.0313(9) Uani 1 1 d . . .
N10 N 0.6205(5) 0.4997(4) 0.3552(3) 0.0517(13) Uani 1 1 d . . .
N11 N 0.7349(5) 0.4257(4) 0.4740(3) 0.0433(11) Uani 1 1 d . . .
N12 N 0.4790(5) 0.6736(3) 0.4669(3) 0.0401(11) Uani 1 1 d . . .
N13 N 0.5867(5) 0.5942(3) 0.5863(3) 0.0415(11) Uani 1 1 d . . .
O1 O 0.5985(9) 0.9109(6) 0.8936(6) 0.054(2) Uani 0.50 1 d P . .
H1A H 0.6174 0.9671 0.8962 0.065 Uiso 0.50 1 d PR . .
H1B H 0.5370 0.9064 0.9370 0.065 Uiso 0.50 1 d PR . .
O2 O 0.4776(8) 0.7571(6) 0.8530(5) 0.0450(18) Uani 0.50 1 d P . .
H2A H 0.4081 0.7596 0.8918 0.054 Uiso 0.50 1 d PR . .
H2B H 0.5348 0.6973 0.8600 0.054 Uiso 0.50 1 d PR . .
O3 O 0.9516(8) 0.0565(6) 0.3948(6) 0.050(2) Uani 0.50 1 d P . .
H3A H 0.8880 0.0360 0.3788 0.060 Uiso 0.50 1 d PR . .
H3B H 0.9964 0.0745 0.3466 0.060 Uiso 0.50 1 d PR . .
Ru1 Ru 0.44197(4) 0.54174(3) 0.43793(3) 0.03149(13) Uani 1 1 d . . .

loop_
_atom_site_aniso_label
_atom_site_aniso_U_11
_atom_site_aniso_U_22
_atom_site_aniso_U_33
_atom_site_aniso_U_23
_atom_site_aniso_U_13
_atom_site_aniso_U_12
B1 0.055(4) 0.039(4) 0.052(4) 0.003(3) -0.022(3) -0.012(3)
C1 0.048(3) 0.044(3) 0.031(3) 0.008(2) -0.002(2) -0.006(3)
C2 0.048(3) 0.053(4) 0.054(4) -0.002(3) -0.008(3) -0.017(3)
C3 0.041(3) 0.049(3) 0.045(3) -0.001(3) -0.008(3) -0.013(3)
C4 0.039(3) 0.042(3) 0.044(3) 0.016(2) -0.011(2) -0.010(2)
C5 0.051(3) 0.041(3) 0.048(3) 0.017(3) -0.012(3) -0.016(3)
C6 0.054(3) 0.041(3) 0.039(3) 0.006(2) -0.019(3) -0.017(3)
C7 0.055(4) 0.044(3) 0.055(4) 0.010(3) -0.007(3) -0.018(3)
C8 0.040(3) 0.041(3) 0.046(3) 0.013(2) -0.005(2) -0.014(2)
C9 0.042(3) 0.044(3) 0.044(3) 0.011(2) -0.008(2) -0.017(2)
C10 0.037(3) 0.041(3) 0.035(3) 0.002(2) -0.011(2) -0.014(2)
C11 0.036(3) 0.032(3) 0.030(2) 0.013(2) -0.013(2) -0.016(2)
C12 0.039(3) 0.040(3) 0.038(3) 0.003(2) -0.017(2) -0.018(2)
C13 0.041(3) 0.050(3) 0.048(3) -0.010(3) 0.008(3) -0.020(3)
C14 0.037(3) 0.043(3) 0.033(3) 0.002(2) -0.012(2) -0.018(2)
C15 0.053(4) 0.054(4) 0.045(3) 0.019(3) -0.007(3) 0.014(3)
C16 0.044(3) 0.046(3) 0.037(3) 0.013(2) -0.013(2) -0.014(3)
C17 0.038(3) 0.051(3) 0.042(3) 0.014(3) 0.004(2) -0.014(3)
C18 0.051(3) 0.047(3) 0.044(3) 0.016(3) 0.013(3) -0.019(3)
C19 0.054(3) 0.044(3) 0.041(3) 0.002(2) -0.014(3) -0.013(3)
C20 0.050(3) 0.042(3) 0.038(3) -0.012(2) 0.002(3) -0.005(3)
C21 0.049(3) 0.049(4) 0.046(3) -0.017(3) 0.006(3) -0.003(3)
C22 0.037(3) 0.051(3) 0.046(3) 0.021(3) -0.015(2) -0.014(3)
C23 0.059(4) 0.041(3) 0.062(4) 0.006(3) -0.016(3) -0.016(3)
C24 0.043(3) 0.048(3) 0.048(3) 0.024(3) -0.016(3) -0.017(3)
C25 0.047(3) 0.043(3) 0.042(3) 0.011(3) -0.017(3) -0.009(3)
C26 0.048(3) 0.055(4) 0.047(3) -0.004(3) -0.015(3) -0.015(3)
C27 0.039(3) 0.039(3) 0.054(3) 0.020(3) -0.013(3) -0.016(2)
C28 0.045(3) 0.046(3) 0.048(3) 0.013(3) -0.012(3) -0.010(3)
C29 0.048(3) 0.040(3) 0.044(3) -0.016(2) -0.021(3) -0.016(2)
C30 0.051(3) 0.044(3) 0.049(3) -0.017(3) -0.019(3) -0.015(3)
Fe1 0.0378(4) 0.0399(4) 0.0326(4) 0.0121(3) -0.0182(3) -0.0154(3)
N1 0.045(3) 0.048(3) 0.041(3) 0.005(2) -0.009(2) -0.016(2)
N2 0.047(3) 0.044(3) 0.046(3) 0.000(2) -0.013(2) -0.009(2)
N3 0.030(2) 0.040(2) 0.043(3) 0.012(2) -0.0224(19) -0.0099(18)
N4 0.041(2) 0.052(3) 0.031(2) 0.007(2) -0.0156(19) -0.010(2)
N5 0.038(2) 0.037(2) 0.042(3) 0.0045(19) -0.016(2) -0.0050(19)
N6 0.032(2) 0.050(3) 0.046(3) 0.005(2) -0.016(2) -0.008(2)
N7 0.042(2) 0.038(2) 0.033(2) -0.0076(19) -0.0126(19) -0.0112(19)
N8 0.035(2) 0.035(2) 0.033(2) 0.0136(17) -0.0071(18) -0.0126(18)
N9 0.033(2) 0.034(2) 0.033(2) 0.0120(18) -0.0172(18) -0.0175(18)
N10 0.047(3) 0.047(3) 0.044(3) 0.006(2) -0.008(2) 0.010(2)
N11 0.045(3) 0.047(3) 0.035(2) 0.017(2) -0.008(2) -0.013(2)
N12 0.043(2) 0.033(2) 0.046(3) 0.0147(19) -0.016(2) -0.015(2)
N13 0.051(3) 0.035(3) 0.039(3) 0.007(2) -0.016(2) -0.013(2)
O1 0.061(5) 0.045(5) 0.049(5) -0.019(4) 0.015(4) -0.007(4)
O2 0.049(4) 0.043(4) 0.042(4) 0.011(3) -0.016(4) -0.012(3)
O3 0.044(4) 0.059(5) 0.046(5) -0.015(4) 0.015(4) -0.018(4)
Ru1 0.0296(2) 0.0338(2) 0.0315(2) 0.00675(16) -0.01230(16) -0.00937(16)

loop_
_atom_type_symbol
_atom_type_description
_atom_type_scat_dispersion_real
_atom_type_scat_dispersion_imag
_atom_type_scat_source
C C 0.0033 0.0016 'International Tables Vol C Tables 4.2.6.8 and 6.1.1.4'
H H 0.0000 0.0000 'International Tables Vol C Tables 4.2.6.8 and 6.1.1.4'
B B 0.0013 0.0007 'International Tables Vol C Tables 4.2.6.8 and 6.1.1.4'
N N 0.0061 0.0033 'International Tables Vol C Tables 4.2.6.8 and 6.1.1.4'
O O 0.0106 0.0060 'International Tables Vol C Tables 4.2.6.8 and 6.1.1.4'
Fe Fe 0.3463 0.8444 'International Tables Vol C Tables 4.2.6.8 and 6.1.1.4'
Ru Ru -1.2594 0.8363 'International Tables Vol C Tables 4.2.6.8 and 6.1.1.4'

loop_
_geom_angle_atom_site_label_1
_geom_angle_atom_site_label_2
_geom_angle_atom_site_label_3
_geom_angle
_geom_angle_site_symmetry_1
_geom_angle_site_symmetry_3
_geom_angle_publ_flag
N2 B1 N6 107.5(5) . . ?
N2 B1 N4 106.4(5) . . ?
N6 B1 N4 107.5(5) . . ?
N2 B1 H11A 112.0 . . ?
N6 B1 H11A 111.8 . . ?
N4 B1 H11A 111.4 . . ?
C2 C1 N1 113.2(5) . . ?
C2 C1 H1 123.4 . . ?
N1 C1 H1 123.4 . . ?
C1 C2 C3 105.7(6) . . ?
C1 C2 H2 127.1 . . ?
C3 C2 H2 127.1 . . ?
C2 C3 N2 107.9(5) . . ?
C2 C3 H3 126.1 . . ?
N2 C3 H3 126.1 . . ?
N3 C4 C5 109.1(5) . . ?
N3 C4 H4 125.5 . . ?
C5 C4 H4 125.5 . . ?
C6 C5 C4 108.7(5) . . ?
C6 C5 H5 125.6 . . ?
C4 C5 H5 125.6 . . ?
C5 C6 N4 104.8(5) . . ?
C5 C6 H6 127.6 . . ?
N4 C6 H6 127.6 . . ?
C8 C7 N5 110.3(6) . . ?
C8 C7 H7 124.8 . . ?
N5 C7 H7 124.8 . . ?
C9 C8 C7 104.7(5) . . ?
C9 C8 H8 127.6 . . ?
C7 C8 H8 127.6 . . ?
N6 C9 C8 110.1(5) . . ?
N6 C9 H9 125.0 . . ?
C8 C9 H9 125.0 . . ?
N7 C10 Fe1 178.3(5) . . ?
N8 C11 Fe1 175.6(4) . . ?
N9 C12 Fe1 172.5(5) . . ?
N10 C13 H13A 109.5 . . ?
N10 C13 H13B 109.5 . . ?
H13A C13 H13B 109.5 . . ?
N10 C13 H13C 109.5 . . ?
H13A C13 H13C 109.5 . . ?
H13B C13 H13C 109.5 . . ?
N11 C14 N10 117.2(5) . . ?
N11 C14 C16 121.4(5) . . ?
N10 C14 C16 121.4(5) . . ?
N11 C15 H15A 109.5 . . ?
N11 C15 H15B 109.5 . . ?
H15A C15 H15B 109.5 . . ?
N11 C15 H15C 109.5 . . ?
H15A C15 H15C 109.5 . . ?
H15B C15 H15C 109.5 . . ?
C17 C16 C21 119.6(6) . . ?
C17 C16 C14 120.6(5) . . ?
C21 C16 C14 119.8(5) . . ?
C18 C17 C16 119.3(6) . . ?
C18 C17 H17 120.4 . . ?
C16 C17 H17 120.4 . . ?
C19 C18 C17 121.2(6) . . ?
C19 C18 H18 119.4 . . ?
C17 C18 H18 119.4 . . ?
C18 C19 C20 119.2(6) . . ?
C18 C19 H19 120.4 . . ?
C20 C19 H19 120.4 . . ?
C21 C20 C19 120.0(6) . . ?
C21 C20 H20 120.0 . . ?
C19 C20 H20 120.0 . . ?
C20 C21 C16 120.6(6) . . ?
C20 C21 H21 119.7 . . ?
C16 C21 H21 119.7 . . ?
N12 C22 H22A 109.5 . . ?
N12 C22 H22B 109.5 . . ?
H22A C22 H22B 109.5 . . ?
N12 C22 H22C 109.5 . . ?
H22A C22 H22C 109.5 . . ?
H22B C22 H22C 109.5 . . ?
N13 C23 N12 115.9(5) . . ?
N13 C23 C25 121.5(6) . . ?
N12 C23 C25 122.1(5) . . ?
N13 C24 H24A 109.5 . . ?
N13 C24 H24B 109.5 . . ?
H24A C24 H24B 109.5 . . ?
N13 C24 H24C 109.5 . . ?
H24A C24 H24C 109.5 . . ?
H24B C24 H24C 109.5 . . ?
C30 C25 C26 119.9(6) . . ?
C30 C25 C23 121.2(6) . . ?
C26 C25 C23 118.8(6) . . ?
C27 C26 C25 120.1(6) . . ?
C27 C26 H26 120.0 . . ?
C25 C26 H26 120.0 . . ?
C28 C27 C26 119.7(6) . . ?
C28 C27 H27 120.2 . . ?
C26 C27 H27 120.2 . . ?
C29 C28 C27 120.8(6) . . ?
C29 C28 H28 119.6 . . ?
C27 C28 H28 119.6 . . ?
C28 C29 C30 119.5(6) . . ?
C28 C29 H29 120.3 . . ?
C30 C29 H29 120.3 . . ?
C25 C30 C29 120.0(6) . . ?
C25 C30 H30 120.0 . . ?
C29 C30 H30 120.0 . . ?
C12 Fe1 C11 85.7(2) . . ?
C12 Fe1 C10 87.8(2) . . ?
C11 Fe1 C10 89.1(2) . . ?
C12 Fe1 N3 177.7(2) . . ?
C11 Fe1 N3 92.05(19) . . ?
C10 Fe1 N3 91.9(2) . . ?
C12 Fe1 N1 92.2(2) . . ?
C11 Fe1 N1 92.6(2) . . ?
C10 Fe1 N1 178.4(2) . . ?
N3 Fe1 N1 88.21(19) . . ?
C12 Fe1 N5 93.7(2) . . ?
C11 Fe1 N5 179.1(2) . . ?
C10 Fe1 N5 90.2(2) . . ?
N3 Fe1 N5 88.55(18) . . ?
N1 Fe1 N5 88.17(19) . . ?
N2 N1 C1 105.1(5) . . ?
N2 N1 Fe1 118.7(4) . . ?
C1 N1 Fe1 136.2(4) . . ?
N1 N2 C3 108.1(4) . . ?
N1 N2 B1 120.6(5) . . ?
C3 N2 B1 131.2(5) . . ?
C4 N3 N4 104.6(4) . . ?
C4 N3 Fe1 134.6(3) . . ?
N4 N3 Fe1 120.4(3) . . ?
C6 N4 N3 112.7(4) . . ?
C6 N4 B1 130.3(5) . . ?
N3 N4 B1 116.9(4) . . ?
N6 N5 C7 104.8(5) . . ?
N6 N5 Fe1 121.8(4) . . ?
C7 N5 Fe1 133.3(4) . . ?
C9 N6 N5 110.0(5) . . ?
C9 N6 B1 133.9(5) . . ?
N5 N6 B1 116.0(5) . . ?
C12 N9 Ru1 173.3(4) . . ?
C14 N10 C13 119.1(5) . . ?
C14 N10 Ru1 122.2(4) . . ?
C13 N10 Ru1 117.3(4) . . ?
C14 N11 C15 117.4(5) . . ?
C14 N11 Ru1 123.4(4) . 2_666 ?
C15 N11 Ru1 118.3(4) . 2_666 ?
C23 N12 C22 115.0(5) . . ?
C23 N12 Ru1 122.1(4) . . ?
C22 N12 Ru1 122.5(4) . . ?
C23 N13 C24 111.8(5) . . ?
C23 N13 Ru1 124.9(4) . 2_666 ?
C24 N13 Ru1 122.1(3) . 2_666 ?
H1A O1 H1B 109.5 . . ?
H2A O2 H2B 107.6 . . ?
H3A O3 H3B 109.5 . . ?
N10 Ru1 N13 88.1(2) . 2_666 ?
N10 Ru1 N12 91.0(2) . . ?
N13 Ru1 N12 176.78(17) 2_666 . ?
N10 Ru1 N11 176.11(19) . 2_666 ?
N13 Ru1 N11 89.3(2) 2_666 2_666 ?
N12 Ru1 N11 91.5(2) . 2_666 ?
N10 Ru1 Ru1 88.97(13) . 2_666 ?
N13 Ru1 Ru1 88.41(12) 2_666 2_666 ?
N12 Ru1 Ru1 88.49(12) . 2_666 ?
N11 Ru1 Ru1 88.13(12) 2_666 2_666 ?
N10 Ru1 N9 91.66(17) . . ?
N13 Ru1 N9 94.25(15) 2_666 . ?
N12 Ru1 N9 88.86(15) . . ?
N11 Ru1 N9 91.36(16) 2_666 . ?
Ru1 Ru1 N9 177.29(11) 2_666 . ?

loop_
_geom_bond_atom_site_label_1
_geom_bond_atom_site_label_2
_geom_bond_distance
_geom_bond_site_symmetry_2
_geom_bond_publ_flag
B1 N2 1.491(8) . ?
B1 N6 1.550(9) . ?
B1 N4 1.554(8) . ?
B1 H11A 0.9601 . ?
C1 C2 1.345(8) . ?
C1 N1 1.369(7) . ?
C1 H1 0.9300 . ?
C2 C3 1.352(8) . ?
C2 H2 0.9300 . ?
C3 N2 1.432(7) . ?
C3 H3 0.9300 . ?
C4 N3 1.368(7) . ?
C4 C5 1.423(8) . ?
C4 H4 0.9300 . ?
C5 C6 1.370(8) . ?
C5 H5 0.9300 . ?
C6 N4 1.385(7) . ?
C6 H6 0.9300 . ?
C7 C8 1.376(8) . ?
C7 N5 1.378(8) . ?
C7 H7 0.9300 . ?
C8 C9 1.355(8) . ?
C8 H8 0.9300 . ?
C9 N6 1.333(7) . ?
C9 H9 0.9300 . ?
C10 N7 1.125(7) . ?
C10 Fe1 1.916(6) . ?
C11 N8 1.198(6) . ?
C11 Fe1 1.904(5) . ?
C12 N9 1.138(6) . ?
C12 Fe1 1.869(5) . ?
C13 N10 1.516(7) . ?
C13 H13A 0.9600 . ?
C13 H13B 0.9600 . ?
C13 H13C 0.9600 . ?
C14 N11 1.258(7) . ?
C14 N10 1.312(7) . ?
C14 C16 1.510(8) . ?
C15 N11 1.519(7) . ?
C15 H15A 0.9600 . ?
C15 H15B 0.9600 . ?
C15 H15C 0.9600 . ?
C16 C17 1.391(8) . ?
C16 C21 1.392(8) . ?
C17 C18 1.387(8) . ?
C17 H17 0.9300 . ?
C18 C19 1.381(8) . ?
C18 H18 0.9300 . ?
C19 C20 1.393(8) . ?
C19 H19 0.9300 . ?
C20 C21 1.378(8) . ?
C20 H20 0.9300 . ?
C21 H21 0.9300 . ?
C22 N12 1.503(6) . ?
C22 H22A 0.9600 . ?
C22 H22B 0.9600 . ?
C22 H22C 0.9600 . ?
C23 N13 1.248(7) . ?
C23 N12 1.330(8) . ?
C23 C25 1.441(8) . ?
C24 N13 1.528(7) . ?
C24 H24A 0.9600 . ?
C24 H24B 0.9600 . ?
C24 H24C 0.9600 . ?
C25 C30 1.385(8) . ?
C25 C26 1.393(8) . ?
C26 C27 1.387(8) . ?
C26 H26 0.9300 . ?
C27 C28 1.386(9) . ?
C27 H27 0.9300 . ?
C28 C29 1.379(8) . ?
C28 H28 0.9300 . ?
C29 C30 1.400(7) . ?
C29 H29 0.9300 . ?
C30 H30 0.9300 . ?
Fe1 N3 1.924(4) . ?
Fe1 N1 1.960(5) . ?
Fe1 N5 1.965(5) . ?
N1 N2 1.347(6) . ?
N3 N4 1.389(6) . ?
N5 N6 1.351(6) . ?
N9 Ru1 2.343(4) . ?
N10 Ru1 2.026(5) . ?
N11 Ru1 2.050(5) 2_666 ?
N12 Ru1 2.036(4) . ?
N13 Ru1 2.028(5) 2_666 ?
O1 H1A 0.8500 . ?
O1 H1B 0.8500 . ?
O2 H2A 0.8500 . ?
O2 H2B 0.8500 . ?
O3 H3A 0.8500 . ?
O3 H3B 0.8500 . ?
Ru1 N13 2.028(5) 2_666 ?
Ru1 N11 2.050(5) 2_666 ?
Ru1 Ru1 2.2951(8) 2_666 ?
